data_7711928
loop_
_publ_author_name
'Lu, Zhou'
'Vanga, Mukundam'
'Li, Shan'
'Adebanjo, Joseph'
'Patterson, Monika'
'Dias, Rasika'
'Omary, Mohammad'

_publ_section_title
;
 Relativistic Modulation of Supramolecular Halogen/Copper Interactions and
 Phosphorescence in Cu(I) Pyrazolate Cyclotrimers
;
_journal_name_full 'Dalton Transactions'
_journal_paper_doi 10.1039/D2DT03725D
_journal_year 2023
_chemical_formula_moiety 'C15 Cu3 F18 I3 N6'
_chemical_formula_sum 'C15 Cu3 F18 I3 N6'
_chemical_formula_weight 1177.53
_space_group_crystal_system monoclinic
_space_group_IT_number 14
_space_group_name_Hall '-P 2yn'
_space_group_name_H-M_alt 'P 1 21/n 1'
_atom_sites_solution_primary dual
_audit_creation_date 2022-07-29
_audit_creation_method
;
Olex2 1.5
(compiled 2022.04.07 svn.rca3783a0 for OlexSys, GUI svn.r6498)
;
_audit_update_record
;
2022-08-30 deposited with the CCDC.	2022-12-14 downloaded from the CCDC.
;
_cell_angle_alpha 90
_cell_angle_beta 97.717(2)
_cell_angle_gamma 90
_cell_formula_units_Z 4
_cell_length_a 9.2314(5)
_cell_length_b 14.3123(7)
_cell_length_c 20.1811(10)
_cell_measurement_reflns_used 9606
_cell_measurement_temperature 100.00
_cell_measurement_theta_max 30.56
_cell_measurement_theta_min 2.64
_cell_volume 2642.2(2)
_computing_cell_refinement 'SAINT V8.40B (?, 2016)'
_computing_data_collection 'APEX3 Ver. 2016.5-0 (Bruker-AXS, 2016)'
_computing_data_reduction 'SAINT V8.40B (?, 2016)'
_computing_molecular_graphics 'Olex2 1.5 (Dolomanov et al., 2009)'
_computing_publication_material 'Olex2 1.5 (Dolomanov et al., 2009)'
_computing_structure_refinement 'SHELXL 2018/3 (Sheldrick, 2015)'
_computing_structure_solution 'SHELXT 2018/2 (Sheldrick, 2018)'
_diffrn_ambient_temperature 100.00
_diffrn_detector 'charge-coupled device (CCD) area detector'
_diffrn_detector_area_resol_mean 7.9
_diffrn_detector_type 'Photon 100 CMOS'
_diffrn_measured_fraction_theta_full 0.997
_diffrn_measured_fraction_theta_max 0.996
_diffrn_measurement_device 'three-circle diffractometer'
_diffrn_measurement_device_type 'Bruker D8 Quest'
_diffrn_measurement_method '0.3\ \w and 0.3\ \f scans'
_diffrn_radiation_collimation '0.6 mm double-pinhole'
_diffrn_radiation_detector 'Photon 100 CMOS'
_diffrn_radiation_monochromator 'curved graphite'
_diffrn_radiation_probe x-ray
_diffrn_radiation_type 'Mo K\a'
_diffrn_radiation_wavelength 0.71073
_diffrn_radiation_xray_symbol K-L~3~
_diffrn_reflns_av_R_equivalents 0.0391
_diffrn_reflns_av_unetI/netI 0.0237
_diffrn_reflns_Laue_measured_fraction_full 0.997
_diffrn_reflns_Laue_measured_fraction_max 0.996
_diffrn_reflns_limit_h_max 13
_diffrn_reflns_limit_h_min -13
_diffrn_reflns_limit_k_max 20
_diffrn_reflns_limit_k_min -20
_diffrn_reflns_limit_l_max 28
_diffrn_reflns_limit_l_min -28
_diffrn_reflns_number 57828
_diffrn_reflns_point_group_measured_fraction_full 0.997
_diffrn_reflns_point_group_measured_fraction_max 0.996
_diffrn_reflns_theta_full 25.242
_diffrn_reflns_theta_max 30.587
_diffrn_reflns_theta_min 2.570
_diffrn_source 'fine-focus sealed X-ray tube'
_diffrn_source_current 30.0
_diffrn_source_power 1.5
_diffrn_source_type 'KFF MO-2KC-90'
_diffrn_source_voltage 50.0
_diffrn_standards_number 0
_exptl_absorpt_coefficient_mu 6.047
_exptl_absorpt_correction_T_max 0.2125
_exptl_absorpt_correction_T_min 0.1441
_exptl_absorpt_correction_type multi-scan
_exptl_absorpt_process_details
;
SADABS-2016/2 (Bruker,2016/2) was used for absorption correction.
wR2(int) was 0.1042 before and 0.0667 after correction.
The Ratio of minimum to maximum transmission is 0.6781.
The \l/2 correction factor is Not present.
;
_exptl_crystal_colour colourless
_exptl_crystal_colour_primary colourless
_exptl_crystal_density_diffrn 2.960
_exptl_crystal_density_method 'not measured'
_exptl_crystal_description block
_exptl_crystal_F_000 2160
_exptl_crystal_size_max 0.27
_exptl_crystal_size_mid 0.23
_exptl_crystal_size_min 0.19
_refine_diff_density_max 3.382
_refine_diff_density_min -1.883
_refine_diff_density_rms 0.305
_refine_ls_extinction_method none
_refine_ls_goodness_of_fit_ref 1.027
_refine_ls_hydrogen_treatment undef
_refine_ls_matrix_type full
_refine_ls_number_parameters 406
_refine_ls_number_reflns 8101
_refine_ls_number_restraints 0
_refine_ls_restrained_S_all 1.027
_refine_ls_R_factor_all 0.0710
_refine_ls_R_factor_gt 0.0625
_refine_ls_shift/su_max 0.001
_refine_ls_shift/su_mean 0.000
_refine_ls_structure_factor_coef Fsqd
_refine_ls_weighting_details 'w=1/[\s^2^(Fo^2^)+145.6139P] where P=(Fo^2^+2Fc^2^)/3'
_refine_ls_weighting_scheme calc
_refine_ls_wR_factor_gt 0.1446
_refine_ls_wR_factor_ref 0.1497
_reflns_Friedel_coverage 0.000
_reflns_number_gt 7258
_reflns_number_total 8101
_reflns_threshold_expression 'I > 2\s(I)'
_cod_data_source_file d2dt03725d2.cif
_cod_data_source_block rad818_0m_c
_cod_database_code 7711928
_shelx_shelxl_version_number 2018/3
_shelx_space_group_comment
;
The symmetry employed for this shelxl refinement is uniquely defined
by the following loop, which should always be used as a source of
symmetry information in preference to the above space-group names.
They are only intended as comments.
;
_shelx_estimated_absorpt_t_max 0.393
_shelx_estimated_absorpt_t_min 0.292
_olex2_refinement_description
;
;
_olex2_submission_special_instructions 'No special instructions were received'

loop_
_space_group_symop_operation_xyz
'x, y, z'
'-x+1/2, y+1/2, -z+1/2'
'-x, -y, -z'
'x-1/2, -y-1/2, z-1/2'

loop_
_atom_site_label
_atom_site_type_symbol
_atom_site_fract_x
_atom_site_fract_y
_atom_site_fract_z
_atom_site_U_iso_or_equiv
_atom_site_adp_type
_atom_site_occupancy
_atom_site_site_symmetry_order
_atom_site_calc_flag
_atom_site_refinement_flags_posn
_atom_site_refinement_flags_adp
_atom_site_refinement_flags_occupancy
_atom_site_disorder_assembly
_atom_site_disorder_group
I1 I 0.72041(7) 0.38967(4) 0.06627(3) 0.02146(13) Uani 1 1 d . . . . .
I2 I 0.25431(7) 0.38965(4) 0.58758(3) 0.01940(12) Uani 1 1 d . . . . .
I3 I 0.36911(7) 1.08046(4) 0.28586(3) 0.02331(14) Uani 1 1 d . . . . .
Cu1 Cu 0.50389(12) 0.67223(7) 0.24939(5) 0.0145(2) Uani 1 1 d . . . . .
Cu2 Cu 0.45467(12) 0.47482(7) 0.31956(5) 0.01305(19) Uani 1 1 d . . . . .
Cu3 Cu 0.35282(12) 0.67677(7) 0.38066(5) 0.0145(2) Uani 1 1 d . . . . .
F1 F 0.5860(7) 0.6575(4) 0.0749(3) 0.0296(13) Uani 1 1 d . . . . .
F2 F 0.8072(7) 0.6086(5) 0.0951(3) 0.0314(14) Uani 1 1 d . . . . .
F3 F 0.7223(8) 0.7027(4) 0.1629(3) 0.0296(14) Uani 1 1 d . . . . .
F4 F 0.4865(10) 0.2934(4) 0.2587(4) 0.046(2) Uani 1 1 d . . . . .
F5 F 0.4609(7) 0.2759(4) 0.1524(3) 0.0254(12) Uani 1 1 d . . . . .
F6 F 0.6735(7) 0.2595(4) 0.2092(3) 0.0267(13) Uani 1 1 d . . . . .
F7 F 0.4326(8) 0.2951(4) 0.3780(3) 0.0313(15) Uani 1 1 d . . . . .
F8 F 0.4914(6) 0.2788(4) 0.4843(3) 0.0226(11) Uani 1 1 d . . . . .
F9 F 0.2694(7) 0.2589(4) 0.4410(3) 0.0298(13) Uani 1 1 d . . . . .
F10 F 0.1700(9) 0.6944(5) 0.4800(3) 0.0380(18) Uani 1 1 d . . . . .
F11 F 0.0699(6) 0.5860(4) 0.5321(3) 0.0260(12) Uani 1 1 d . . . . .
F12 F 0.2760(7) 0.6433(5) 0.5749(3) 0.0300(14) Uani 1 1 d . . . . .
F13 F 0.2882(10) 0.8448(5) 0.4534(3) 0.042(2) Uani 1 1 d . . . . .
F14 F 0.4042(7) 0.9742(6) 0.4453(3) 0.0380(17) Uani 1 1 d . . . . .
F15 F 0.1834(6) 0.9630(5) 0.4022(3) 0.0278(13) Uani 1 1 d . . . . .
F16 F 0.4404(7) 0.9642(4) 0.1561(3) 0.0291(13) Uani 1 1 d . . . . .
F17 F 0.4737(8) 0.8162(4) 0.1474(3) 0.0321(15) Uani 1 1 d . . . . .
F18 F 0.6439(6) 0.9029(5) 0.1985(3) 0.0281(13) Uani 1 1 d . . . . .
N1 N 0.5733(8) 0.5614(5) 0.2157(4) 0.0151(13) Uani 1 1 d . . . . .
N2 N 0.5344(8) 0.4766(4) 0.2382(3) 0.0116(12) Uani 1 1 d . . . . .
N3 N 0.3743(8) 0.4782(5) 0.4007(3) 0.0143(13) Uani 1 1 d . . . . .
N4 N 0.3218(8) 0.5610(5) 0.4219(3) 0.0145(13) Uani 1 1 d . . . . .
N5 N 0.3845(8) 0.7924(5) 0.3394(3) 0.0130(12) Uani 1 1 d . . . . .
N6 N 0.4359(8) 0.7869(5) 0.2789(4) 0.0146(13) Uani 1 1 d . . . . .
C1 C 0.6400(9) 0.5482(6) 0.1608(4) 0.0135(14) Uani 1 1 d . . . . .
C2 C 0.6449(10) 0.4523(6) 0.1469(4) 0.0157(15) Uani 1 1 d . . . . .
C3 C 0.5795(9) 0.4123(6) 0.1966(4) 0.0138(14) Uani 1 1 d . . . . .
C4 C 0.6888(11) 0.6290(6) 0.1224(4) 0.0194(17) Uani 1 1 d . . . . .
C5 C 0.5509(11) 0.3110(6) 0.2053(4) 0.0184(17) Uani 1 1 d . . . . .
C6 C 0.3553(9) 0.4122(5) 0.4469(4) 0.0141(14) Uani 1 1 d . . . . .
C7 C 0.2924(9) 0.4519(5) 0.4993(4) 0.0128(14) Uani 1 1 d . . . . .
C8 C 0.2728(10) 0.5457(6) 0.4808(4) 0.0148(15) Uani 1 1 d . . . . .
C9 C 0.3886(10) 0.3120(6) 0.4374(4) 0.0166(15) Uani 1 1 d . . . . .
C10 C 0.1970(11) 0.6183(6) 0.5167(5) 0.0208(18) Uani 1 1 d . . . . .
C11 C 0.3576(9) 0.8826(6) 0.3493(4) 0.0141(14) Uani 1 1 d . . . . .
C12 C 0.3893(9) 0.9363(5) 0.2961(4) 0.0130(14) Uani 1 1 d . . . . .
C13 C 0.4402(10) 0.8735(6) 0.2525(4) 0.0173(16) Uani 1 1 d . . . . .
C14 C 0.3091(10) 0.9165(6) 0.4130(4) 0.0172(16) Uani 1 1 d . . . . .
C15 C 0.4994(10) 0.8901(6) 0.1884(4) 0.0192(16) Uani 1 1 d . . . . .

loop_
_atom_site_aniso_label
_atom_site_aniso_U_11
_atom_site_aniso_U_22
_atom_site_aniso_U_33
_atom_site_aniso_U_23
_atom_site_aniso_U_13
_atom_site_aniso_U_12
I1 0.0308(3) 0.0173(3) 0.0191(3) -0.0038(2) 0.0137(2) 0.0005(2)
I2 0.0286(3) 0.0163(2) 0.0148(2) 0.00392(19) 0.0086(2) -0.0030(2)
I3 0.0310(3) 0.0080(2) 0.0315(3) 0.0012(2) 0.0061(2) -0.0010(2)
Cu1 0.0230(5) 0.0076(4) 0.0140(4) -0.0011(3) 0.0071(4) 0.0002(4)
Cu2 0.0193(5) 0.0089(4) 0.0122(4) 0.0007(3) 0.0067(4) -0.0001(3)
Cu3 0.0227(5) 0.0081(4) 0.0139(4) 0.0022(3) 0.0067(4) 0.0011(4)
F1 0.037(3) 0.028(3) 0.024(3) 0.014(2) 0.006(3) -0.004(3)
F2 0.034(3) 0.028(3) 0.038(3) 0.002(3) 0.023(3) -0.005(3)
F3 0.057(4) 0.013(2) 0.021(3) -0.006(2) 0.015(3) -0.016(3)
F4 0.094(6) 0.010(3) 0.044(4) -0.002(3) 0.049(4) -0.006(3)
F5 0.025(3) 0.013(2) 0.037(3) -0.004(2) 0.001(2) -0.002(2)
F6 0.038(3) 0.014(2) 0.027(3) -0.001(2) 0.000(2) 0.010(2)
F7 0.067(5) 0.013(2) 0.018(3) 0.000(2) 0.021(3) 0.006(3)
F8 0.027(3) 0.013(2) 0.026(3) 0.002(2) 0.000(2) 0.004(2)
F9 0.035(3) 0.019(3) 0.035(3) 0.000(2) 0.002(3) -0.011(2)
F10 0.063(5) 0.024(3) 0.034(3) 0.012(3) 0.032(3) 0.021(3)
F11 0.023(3) 0.030(3) 0.028(3) -0.002(2) 0.012(2) -0.001(2)
F12 0.040(4) 0.030(3) 0.023(3) -0.014(2) 0.018(3) -0.011(3)
F13 0.091(6) 0.022(3) 0.020(3) 0.003(2) 0.030(3) 0.012(3)
F14 0.024(3) 0.059(5) 0.031(3) -0.026(3) 0.002(3) -0.003(3)
F15 0.022(3) 0.037(3) 0.025(3) -0.009(3) 0.004(2) 0.010(3)
F16 0.035(3) 0.030(3) 0.025(3) 0.014(2) 0.011(2) 0.014(3)
F17 0.056(4) 0.025(3) 0.017(3) -0.003(2) 0.013(3) -0.009(3)
F18 0.017(3) 0.041(4) 0.028(3) 0.009(3) 0.009(2) 0.002(2)
N1 0.021(3) 0.008(3) 0.018(3) 0.002(2) 0.009(3) 0.002(2)
N2 0.015(3) 0.006(3) 0.015(3) 0.000(2) 0.008(2) 0.001(2)
N3 0.025(4) 0.008(3) 0.010(3) 0.001(2) 0.006(3) 0.002(3)
N4 0.021(3) 0.013(3) 0.011(3) 0.000(2) 0.007(3) 0.001(3)
N5 0.019(3) 0.009(3) 0.012(3) -0.001(2) 0.005(2) 0.002(2)
N6 0.016(3) 0.011(3) 0.017(3) 0.001(2) 0.004(3) 0.000(2)
C1 0.017(4) 0.013(3) 0.011(3) 0.003(3) 0.003(3) -0.001(3)
C2 0.019(4) 0.013(3) 0.016(4) -0.005(3) 0.007(3) 0.004(3)
C3 0.015(4) 0.012(3) 0.015(4) -0.001(3) 0.005(3) 0.002(3)
C4 0.028(5) 0.015(4) 0.017(4) -0.002(3) 0.007(3) -0.006(3)
C5 0.031(5) 0.012(3) 0.015(4) 0.000(3) 0.012(3) 0.001(3)
C6 0.016(4) 0.008(3) 0.019(4) 0.002(3) 0.005(3) -0.005(3)
C7 0.018(4) 0.008(3) 0.014(3) 0.003(3) 0.008(3) -0.001(3)
C8 0.021(4) 0.010(3) 0.015(4) 0.001(3) 0.008(3) 0.001(3)
C9 0.021(4) 0.009(3) 0.020(4) 0.003(3) 0.005(3) -0.003(3)
C10 0.030(5) 0.014(4) 0.022(4) 0.005(3) 0.014(4) 0.011(3)
C11 0.018(4) 0.010(3) 0.015(3) -0.003(3) 0.003(3) 0.000(3)
C12 0.014(3) 0.006(3) 0.019(4) 0.000(3) 0.002(3) 0.001(3)
C13 0.018(4) 0.017(4) 0.018(4) 0.006(3) 0.006(3) 0.002(3)
C14 0.026(4) 0.012(3) 0.014(4) 0.000(3) 0.004(3) 0.009(3)
C15 0.025(4) 0.016(4) 0.017(4) 0.000(3) 0.007(3) -0.001(3)

loop_
_atom_type_symbol
_atom_type_description
_atom_type_scat_dispersion_real
_atom_type_scat_dispersion_imag
_atom_type_scat_source
C C 0.0033 0.0016 'International Tables Vol C Tables 4.2.6.8 and 6.1.1.4'
Cu Cu 0.3201 1.2651 'International Tables Vol C Tables 4.2.6.8 and 6.1.1.4'
F F 0.0171 0.0103 'International Tables Vol C Tables 4.2.6.8 and 6.1.1.4'
I I -0.4742 1.8119 'International Tables Vol C Tables 4.2.6.8 and 6.1.1.4'
N N 0.0061 0.0033 'International Tables Vol C Tables 4.2.6.8 and 6.1.1.4'

loop_
_geom_angle_atom_site_label_1
_geom_angle_atom_site_label_2
_geom_angle_atom_site_label_3
_geom_angle
_geom_angle_site_symmetry_1
_geom_angle_site_symmetry_3
_geom_angle_publ_flag
N1 Cu1 N6 176.9(3) . . ?
N3 Cu2 N2 177.8(3) . . ?
N5 Cu3 N4 179.8(3) . . ?
N2 N1 Cu1 121.1(5) . . ?
C1 N1 Cu1 129.2(6) . . ?
C1 N1 N2 108.5(6) . . ?
N1 N2 Cu2 116.9(5) . . ?
C3 N2 Cu2 136.1(6) . . ?
C3 N2 N1 106.6(6) . . ?
N4 N3 Cu2 119.3(5) . . ?
C6 N3 Cu2 133.0(6) . . ?
C6 N3 N4 107.7(6) . . ?
N3 N4 Cu3 122.6(5) . . ?
C8 N4 Cu3 128.3(6) . . ?
C8 N4 N3 108.0(7) . . ?
N6 N5 Cu3 115.8(5) . . ?
C11 N5 Cu3 137.5(6) . . ?
C11 N5 N6 106.4(7) . . ?
N5 N6 Cu1 120.1(5) . . ?
C13 N6 Cu1 130.2(6) . . ?
C13 N6 N5 109.4(7) . . ?
N1 C1 C2 109.4(7) . . ?
N1 C1 C4 121.2(7) . . ?
C2 C1 C4 129.3(8) . . ?
C1 C2 I1 127.4(6) . . ?
C3 C2 I1 128.9(6) . . ?
C3 C2 C1 103.5(7) . . ?
N2 C3 C2 112.0(7) . . ?
N2 C3 C5 121.2(7) . . ?
C2 C3 C5 126.7(7) . . ?
F1 C4 F2 108.7(8) . . ?
F1 C4 F3 106.5(8) . . ?
F1 C4 C1 112.2(8) . . ?
F2 C4 F3 107.0(8) . . ?
F2 C4 C1 111.6(8) . . ?
F3 C4 C1 110.7(7) . . ?
F4 C5 F5 106.0(8) . . ?
F4 C5 F6 108.4(8) . . ?
F4 C5 C3 112.8(7) . . ?
F5 C5 C3 111.5(7) . . ?
F6 C5 F5 105.4(7) . . ?
F6 C5 C3 112.3(8) . . ?
N3 C6 C7 110.1(7) . . ?
N3 C6 C9 122.4(7) . . ?
C7 C6 C9 127.3(7) . . ?
C6 C7 I2 128.0(6) . . ?
C6 C7 C8 103.9(7) . . ?
C8 C7 I2 127.9(6) . . ?
N4 C8 C7 110.2(7) . . ?
N4 C8 C10 123.4(7) . . ?
C7 C8 C10 126.2(7) . . ?
F7 C9 F9 107.1(7) . . ?
F7 C9 C6 112.5(7) . . ?
F8 C9 F7 107.4(7) . . ?
F8 C9 F9 105.7(7) . . ?
F8 C9 C6 113.1(7) . . ?
F9 C9 C6 110.7(7) . . ?
F10 C10 F11 108.0(8) . . ?
F10 C10 F12 108.0(8) . . ?
F10 C10 C8 111.5(7) . . ?
F11 C10 F12 106.3(7) . . ?
F11 C10 C8 110.8(8) . . ?
F12 C10 C8 112.0(8) . . ?
N5 C11 C12 111.0(7) . . ?
N5 C11 C14 121.7(7) . . ?
C12 C11 C14 127.2(7) . . ?
C11 C12 I3 127.1(6) . . ?
C11 C12 C13 104.9(7) . . ?
C13 C12 I3 128.0(6) . . ?
N6 C13 C12 108.3(7) . . ?
N6 C13 C15 121.5(8) . . ?
C12 C13 C15 130.1(8) . . ?
F13 C14 C11 110.9(7) . . ?
F14 C14 F13 108.7(8) . . ?
F14 C14 F15 106.1(7) . . ?
F14 C14 C11 111.9(8) . . ?
F15 C14 F13 106.8(8) . . ?
F15 C14 C11 112.2(7) . . ?
F16 C15 F17 107.5(8) . . ?
F16 C15 F18 107.6(7) . . ?
F16 C15 C13 112.4(8) . . ?
F17 C15 C13 110.7(7) . . ?
F18 C15 F17 107.0(8) . . ?
F18 C15 C13 111.4(8) . . ?

loop_
_geom_bond_atom_site_label_1
_geom_bond_atom_site_label_2
_geom_bond_distance
_geom_bond_site_symmetry_2
_geom_bond_publ_flag
I1 C2 2.059(8) . ?
I2 C7 2.064(8) . ?
I3 C12 2.080(7) . ?
Cu1 N1 1.872(7) . ?
Cu1 N6 1.883(7) . ?
Cu2 N2 1.888(7) . ?
Cu2 N3 1.887(7) . ?
Cu3 N4 1.893(7) . ?
Cu3 N5 1.893(7) . ?
F1 C4 1.320(11) . ?
F2 C4 1.321(11) . ?
F3 C4 1.344(10) . ?
F4 C5 1.322(10) . ?
F5 C5 1.358(11) . ?
F6 C5 1.344(11) . ?
F7 C9 1.338(10) . ?
F8 C9 1.334(10) . ?
F9 C9 1.347(10) . ?
F10 C10 1.323(10) . ?
F11 C10 1.336(11) . ?
F12 C10 1.344(12) . ?
F13 C14 1.341(10) . ?
F14 C14 1.313(11) . ?
F15 C14 1.330(10) . ?
F16 C15 1.323(11) . ?
F17 C15 1.344(11) . ?
F18 C15 1.335(11) . ?
N1 N2 1.361(9) . ?
N1 C1 1.353(10) . ?
N2 C3 1.348(10) . ?
N3 N4 1.371(9) . ?
N3 C6 1.355(10) . ?
N4 C8 1.345(10) . ?
N5 N6 1.370(9) . ?
N5 C11 1.335(10) . ?
N6 C13 1.351(11) . ?
C1 C2 1.402(11) . ?
C1 C4 1.495(11) . ?
C2 C3 1.366(11) . ?
C3 C5 1.488(12) . ?
C6 C7 1.394(11) . ?
C6 C9 1.484(11) . ?
C7 C8 1.398(11) . ?
C8 C10 1.494(11) . ?
C11 C12 1.383(11) . ?
C11 C14 1.498(11) . ?
C12 C13 1.383(12) . ?
C13 C15 1.489(12) . ?

loop_
_geom_torsion_atom_site_label_1
_geom_torsion_atom_site_label_2
_geom_torsion_atom_site_label_3
_geom_torsion_atom_site_label_4
_geom_torsion
_geom_torsion_site_symmetry_1
_geom_torsion_site_symmetry_2
_geom_torsion_site_symmetry_3
_geom_torsion_site_symmetry_4
_geom_torsion_publ_flag
I1 C2 C3 N2 -175.1(6) . . . . ?
I1 C2 C3 C5 1.9(14) . . . . ?
I2 C7 C8 N4 174.5(6) . . . . ?
I2 C7 C8 C10 -10.6(14) . . . . ?
I3 C12 C13 N6 179.5(6) . . . . ?
I3 C12 C13 C15 2.5(14) . . . . ?
Cu1 N1 N2 Cu2 -16.8(9) . . . . ?
Cu1 N1 N2 C3 169.3(6) . . . . ?
Cu1 N1 C1 C2 -167.5(6) . . . . ?
Cu1 N1 C1 C4 9.3(13) . . . . ?
Cu1 N6 C13 C12 -174.2(6) . . . . ?
Cu1 N6 C13 C15 3.1(13) . . . . ?
Cu2 N2 C3 C2 -173.1(7) . . . . ?
Cu2 N2 C3 C5 9.7(14) . . . . ?
Cu2 N3 N4 Cu3 -9.9(9) . . . . ?
Cu2 N3 N4 C8 -179.1(6) . . . . ?
Cu2 N3 C6 C7 178.7(6) . . . . ?
Cu2 N3 C6 C9 -5.5(13) . . . . ?
Cu3 N4 C8 C7 -168.4(6) . . . . ?
Cu3 N4 C8 C10 16.5(13) . . . . ?
Cu3 N5 N6 Cu1 -11.5(8) . . . . ?
Cu3 N5 N6 C13 174.2(6) . . . . ?
Cu3 N5 C11 C12 -171.7(7) . . . . ?
Cu3 N5 C11 C14 12.0(14) . . . . ?
N1 N2 C3 C2 -0.9(10) . . . . ?
N1 N2 C3 C5 -178.2(8) . . . . ?
N1 C1 C2 I1 175.6(6) . . . . ?
N1 C1 C2 C3 -0.6(10) . . . . ?
N1 C1 C4 F1 -89.6(10) . . . . ?
N1 C1 C4 F2 148.2(8) . . . . ?
N1 C1 C4 F3 29.2(12) . . . . ?
N2 N1 C1 C2 0.0(10) . . . . ?
N2 N1 C1 C4 176.9(8) . . . . ?
N2 C3 C5 F4 -3.6(13) . . . . ?
N2 C3 C5 F5 115.6(9) . . . . ?
N2 C3 C5 F6 -126.3(8) . . . . ?
N3 N4 C8 C7 0.0(10) . . . . ?
N3 N4 C8 C10 -175.1(8) . . . . ?
N3 C6 C7 I2 -174.1(6) . . . . ?
N3 C6 C7 C8 0.9(10) . . . . ?
N3 C6 C9 F7 -2.5(12) . . . . ?
N3 C6 C9 F8 119.3(9) . . . . ?
N3 C6 C9 F9 -122.4(9) . . . . ?
N4 N3 C6 C7 -1.0(10) . . . . ?
N4 N3 C6 C9 174.8(8) . . . . ?
N4 C8 C10 F10 7.2(14) . . . . ?
N4 C8 C10 F11 127.6(9) . . . . ?
N4 C8 C10 F12 -113.9(9) . . . . ?
N5 N6 C13 C12 -0.7(10) . . . . ?
N5 N6 C13 C15 176.6(8) . . . . ?
N5 C11 C12 I3 -179.5(6) . . . . ?
N5 C11 C12 C13 -0.9(10) . . . . ?
N5 C11 C14 F13 -4.4(12) . . . . ?
N5 C11 C14 F14 117.2(9) . . . . ?
N5 C11 C14 F15 -123.7(9) . . . . ?
N6 N5 C11 C12 0.5(10) . . . . ?
N6 N5 C11 C14 -175.8(8) . . . . ?
N6 C13 C15 F16 152.3(8) . . . . ?
N6 C13 C15 F17 32.1(12) . . . . ?
N6 C13 C15 F18 -86.8(11) . . . . ?
C1 N1 N2 Cu2 174.4(6) . . . . ?
C1 N1 N2 C3 0.5(9) . . . . ?
C1 C2 C3 N2 0.9(10) . . . . ?
C1 C2 C3 C5 178.0(9) . . . . ?
C2 C1 C4 F1 86.5(12) . . . . ?
C2 C1 C4 F2 -35.6(13) . . . . ?
C2 C1 C4 F3 -154.7(9) . . . . ?
C2 C3 C5 F4 179.6(9) . . . . ?
C2 C3 C5 F5 -61.2(12) . . . . ?
C2 C3 C5 F6 56.8(12) . . . . ?
C4 C1 C2 I1 -0.9(14) . . . . ?
C4 C1 C2 C3 -177.1(9) . . . . ?
C6 N3 N4 Cu3 169.8(6) . . . . ?
C6 N3 N4 C8 0.6(10) . . . . ?
C6 C7 C8 N4 -0.6(10) . . . . ?
C6 C7 C8 C10 174.3(9) . . . . ?
C7 C6 C9 F7 172.5(9) . . . . ?
C7 C6 C9 F8 -65.7(11) . . . . ?
C7 C6 C9 F9 52.6(12) . . . . ?
C7 C8 C10 F10 -167.1(9) . . . . ?
C7 C8 C10 F11 -46.7(13) . . . . ?
C7 C8 C10 F12 71.8(12) . . . . ?
C9 C6 C7 I2 10.4(13) . . . . ?
C9 C6 C7 C8 -174.5(9) . . . . ?
C11 N5 N6 Cu1 174.4(6) . . . . ?
C11 N5 N6 C13 0.1(9) . . . . ?
C11 C12 C13 N6 1.0(10) . . . . ?
C11 C12 C13 C15 -176.0(9) . . . . ?
C12 C11 C14 F13 179.9(9) . . . . ?
C12 C11 C14 F14 -58.5(12) . . . . ?
C12 C11 C14 F15 60.6(12) . . . . ?
C12 C13 C15 F16 -31.1(14) . . . . ?
C12 C13 C15 F17 -151.3(9) . . . . ?
C12 C13 C15 F18 89.8(12) . . . . ?
C14 C11 C12 I3 -3.4(13) . . . . ?
C14 C11 C12 C13 175.2(9) . . . . ?
